data_7050291
loop_
_publ_author_name
'Paul Kelly'
'Mark R Bailey'
'Mark R.J.Elsegood'
'Liam M.Gilby'
'Kathryn E.Holmes'
'Michael J.Papageorgiou'
'Sarah Pedron-Haba'

_publ_section_title
;
Reactions of mono- and bis-N-bromosulfimides with
thio-ether crowns, phosphines and selenides
;
_journal_name_full 'New J.Chem.(Nouv.J.Chim.)'
_journal_year 2004
_chemical_formula_sum 'C52 H48 Br2 Cl4 N2 P2 S2'
_chemical_formula_weight 1128.60
_space_group_IT_number 14
_symmetry_cell_setting monoclinic
_symmetry_space_group_name_Hall '-P 2ybc'
_symmetry_space_group_name_H-M 'P 1 21/c 1'
_atom_sites_solution_hydrogens geom
_atom_sites_solution_primary direct
_atom_sites_solution_secondary difmap
_cell_angle_alpha 90.00
_cell_angle_beta 107.527(2)
_cell_angle_gamma 90.00
_cell_formula_units_Z 2
_cell_length_a 14.1746(7)
_cell_length_b 14.7287(7)
_cell_length_c 12.9914(6)
_cell_measurement_reflns_used 12527
_cell_measurement_temperature 150(2)
_cell_measurement_theta_max 28.52
_cell_measurement_theta_min 2.32
_cell_volume 2586.3(2)
_diffrn_ambient_temperature 150(2)
_diffrn_detector_area_resol_mean ?
_diffrn_measurement_device_type 'Bruker SMART 1000 CCD diffractometer'
_diffrn_measurement_method '\w rotation with narrow frames'
_diffrn_radiation_monochromator graphite
_diffrn_radiation_source 'sealed tube'
_diffrn_radiation_type MoK\a
_diffrn_radiation_wavelength 0.71073
_diffrn_reflns_av_R_equivalents 0.0205
_diffrn_reflns_av_sigmaI/netI 0.0192
_diffrn_reflns_limit_h_max 19
_diffrn_reflns_limit_h_min -18
_diffrn_reflns_limit_k_max 19
_diffrn_reflns_limit_k_min -20
_diffrn_reflns_limit_l_max 17
_diffrn_reflns_limit_l_min -17
_diffrn_reflns_number 22509
_diffrn_reflns_theta_max 28.99
_diffrn_reflns_theta_min 1.51
_diffrn_standards_decay_% 0
_diffrn_standards_interval_count ?
_diffrn_standards_interval_time ?
_diffrn_standards_number 0
_exptl_absorpt_coefficient_mu 1.954
_exptl_absorpt_correction_T_max 0.829
_exptl_absorpt_correction_T_min 0.408
_exptl_absorpt_correction_type multi-scan
_exptl_absorpt_process_details 'SADABS v.2.03, Sheldrick, G.M. (2001)'
_exptl_crystal_colour colourless
_exptl_crystal_density_diffrn 1.449
_exptl_crystal_density_meas ?
_exptl_crystal_density_method 'not measured'
_exptl_crystal_description block
_exptl_crystal_F_000 1148
_exptl_crystal_size_max 0.56
_exptl_crystal_size_mid 0.38
_exptl_crystal_size_min 0.10
_refine_ls_extinction_coef ?
_refine_ls_extinction_method none
_refine_ls_goodness_of_fit_ref 1.026
_refine_ls_hydrogen_treatment constr
_refine_ls_matrix_type full
_refine_ls_number_parameters 289
_refine_ls_number_reflns 6250
_refine_ls_number_restraints 0
_refine_ls_restrained_S_all 1.026
_refine_ls_R_factor_all 0.0333
_refine_ls_R_factor_gt 0.0269
_refine_ls_shift/su_max 0.002
_refine_ls_shift/su_mean 0.000
_refine_ls_structure_factor_coef Fsqd
_refine_ls_weighting_details 'calc w=1/[\s^2^(Fo^2^)+(0.0444P)^2^+1.0276P] where P=(Fo^2^+2Fc^2^)/3'
_refine_ls_weighting_scheme calc
_refine_ls_wR_factor_gt 0.0746
_refine_ls_wR_factor_ref 0.0784
_reflns_number_gt 5433
_reflns_number_total 6250
_reflns_threshold_expression I>2\s(I)
_cod_original_sg_symbol_H-M 'P 21/c'
_cod_database_code 7050291

loop_
_symmetry_equiv_pos_as_xyz
'x, y, z'
'-x, y+1/2, -z+1/2'
'-x, -y, -z'
'x, -y-1/2, z-1/2'

loop_
_atom_site_label
_atom_site_type_symbol
_atom_site_fract_x
_atom_site_fract_y
_atom_site_fract_z
_atom_site_U_iso_or_equiv
_atom_site_adp_type
_atom_site_occupancy
_atom_site_symmetry_multiplicity
_atom_site_calc_flag
_atom_site_refinement_flags
_atom_site_disorder_assembly
_atom_site_disorder_group
C1 C 0.18788(12) 0.27196(11) 0.43521(13) 0.0270(3) Uani 1 1 d . . .
C2 C 0.15212(14) 0.30322(13) 0.51743(16) 0.0371(4) Uani 1 1 d . . .
H2 H 0.1877 0.3472 0.5678 0.044 Uiso 1 1 calc R . .
C3 C 0.06326(16) 0.26850(14) 0.52372(19) 0.0448(5) Uani 1 1 d . . .
H3 H 0.0376 0.2882 0.5796 0.054 Uiso 1 1 calc R . .
C4 C 0.01153(15) 0.20512(14) 0.4491(2) 0.0462(5) Uani 1 1 d . . .
H4 H -0.0496 0.1820 0.4540 0.055 Uiso 1 1 calc R . .
C5 C 0.04793(15) 0.17514(14) 0.36755(19) 0.0457(5) Uani 1 1 d . . .
H5 H 0.0117 0.1320 0.3165 0.055 Uiso 1 1 calc R . .
C6 C 0.13763(14) 0.20828(12) 0.36029(15) 0.0352(4) Uani 1 1 d . . .
H6 H 0.1638 0.1877 0.3052 0.042 Uiso 1 1 calc R . .
C7 C 0.39078(12) 0.25977(11) 0.53240(13) 0.0252(3) Uani 1 1 d . . .
C8 C 0.43838(12) 0.18377(11) 0.50899(14) 0.0288(3) Uani 1 1 d . . .
H8 H 0.4238 0.1619 0.4371 0.035 Uiso 1 1 calc R . .
C9 C 0.50810(13) 0.14040(12) 0.59364(15) 0.0339(4) Uani 1 1 d . . .
H9 H 0.5415 0.0881 0.5796 0.041 Uiso 1 1 calc R . .
C10 C 0.52906(13) 0.17284(13) 0.69784(15) 0.0359(4) Uani 1 1 d . . .
H10 H 0.5769 0.1428 0.7549 0.043 Uiso 1 1 calc R . .
C11 C 0.48058(14) 0.24922(14) 0.71976(14) 0.0365(4) Uani 1 1 d . . .
H11 H 0.4954 0.2711 0.7917 0.044 Uiso 1 1 calc R . .
C12 C 0.41032(13) 0.29367(12) 0.63655(14) 0.0320(4) Uani 1 1 d . . .
H12 H 0.3767 0.3458 0.6506 0.038 Uiso 1 1 calc R . .
S1 S 0.30189(3) 0.31347(3) 0.42109(3) 0.02462(9) Uani 1 1 d . . .
N1 N 0.30085(10) 0.41887(9) 0.45700(11) 0.0261(3) Uani 1 1 d . . .
P1 P 0.34432(3) 0.49723(3) 0.39763(3) 0.02194(9) Uani 1 1 d . . .
C13 C 0.30262(12) 0.49436(11) 0.25272(13) 0.0259(3) Uani 1 1 d . . .
C14 C 0.20236(14) 0.47668(14) 0.20405(15) 0.0363(4) Uani 1 1 d . . .
H14 H 0.1601 0.4662 0.2474 0.044 Uiso 1 1 calc R . .
C15 C 0.16428(16) 0.47436(15) 0.09227(16) 0.0433(5) Uani 1 1 d . . .
H15 H 0.0958 0.4633 0.0591 0.052 Uiso 1 1 calc R . .
C16 C 0.22642(17) 0.48819(13) 0.02918(14) 0.0386(4) Uani 1 1 d . . .
H16 H 0.2006 0.4855 -0.0473 0.046 Uiso 1 1 calc R . .
C17 C 0.32557(16) 0.50588(14) 0.07701(15) 0.0381(4) Uani 1 1 d . . .
H17 H 0.3675 0.5161 0.0333 0.046 Uiso 1 1 calc R . .
C18 C 0.36463(14) 0.50888(13) 0.18925(14) 0.0330(4) Uani 1 1 d . . .
H18 H 0.4330 0.5207 0.2220 0.040 Uiso 1 1 calc R . .
C19 C 0.30375(11) 0.60139(10) 0.44215(12) 0.0232(3) Uani 1 1 d . . .
C20 C 0.30444(13) 0.68178(12) 0.38524(16) 0.0342(4) Uani 1 1 d . . .
H20 H 0.3250 0.6811 0.3221 0.041 Uiso 1 1 calc R . .
C21 C 0.27513(15) 0.76256(13) 0.42106(18) 0.0411(4) Uani 1 1 d . . .
H21 H 0.2759 0.8173 0.3827 0.049 Uiso 1 1 calc R . .
C22 C 0.24459(14) 0.76325(12) 0.51301(18) 0.0392(4) Uani 1 1 d . . .
H22 H 0.2239 0.8186 0.5371 0.047 Uiso 1 1 calc R . .
C23 C 0.24409(14) 0.68382(12) 0.56985(15) 0.0349(4) Uani 1 1 d . . .
H23 H 0.2235 0.6850 0.6330 0.042 Uiso 1 1 calc R . .
C24 C 0.27355(12) 0.60215(11) 0.53495(13) 0.0278(3) Uani 1 1 d . . .
H24 H 0.2731 0.5476 0.5739 0.033 Uiso 1 1 calc R . .
C25 C 0.47839(12) 0.49840(12) 0.43817(13) 0.0279(3) Uani 1 1 d . . .
H25A H 0.5025 0.4433 0.4104 0.033 Uiso 1 1 calc R . .
H25B H 0.5013 0.5520 0.4064 0.033 Uiso 1 1 calc R . .
Br1 Br 0.306415(13) 0.464296(12) 0.777859(13) 0.03283(6) Uani 1 1 d . . .
C26 C 0.05528(16) -0.05082(17) 0.17069(18) 0.0492(5) Uani 1 1 d . . .
H26A H 0.0569 -0.0972 0.1161 0.059 Uiso 1 1 calc R . .
H26B H 0.1184 -0.0169 0.1892 0.059 Uiso 1 1 calc R . .
Cl1 Cl -0.04411(4) 0.02488(4) 0.11540(4) 0.04832(13) Uani 1 1 d . . .
Cl2 Cl 0.04361(4) -0.10503(4) 0.28750(5) 0.05869(16) Uani 1 1 d . . .
